data_2016500
loop_
_publ_author_name
'Gougeon, P.'
'Gall, P.'

_publ_section_title
;
 The disordered cluster compound CaMo~5~(Mo~0.38~Ti~0.62~)O~10~
;
_journal_coeditor_code IZ3044
_journal_issue 3
_journal_name_full 'Acta Crystallographica Section C'
_journal_page_first i30
_journal_page_last i32
_journal_paper_doi 10.1107/S0108270108002989
_journal_volume 64
_journal_year 2008
_chemical_formula_iupac 'Ca Mo5 (Mo0.38 Ti0.62) O10'
_chemical_formula_sum 'Ca Mo5.38 O10 Ti0.62'
_chemical_formula_weight 746.06
_chemical_name_systematic
;
calcium pentamolybdenum titanium decaoxide
;
_space_group_IT_number 61
_symmetry_cell_setting orthorhombic
_symmetry_space_group_name_Hall '-P 2ac 2ab'
_symmetry_space_group_name_H-M 'P b c a'
_atom_sites_solution_primary direct
_atom_sites_solution_secondary difmap
_audit_creation_method SHELXL97
_cell_angle_alpha 90.00
_cell_angle_beta 90.00
_cell_angle_gamma 90.00
_cell_formula_units_Z 8
_cell_length_a 8.97790(10)
_cell_length_b 11.4442(2)
_cell_length_c 15.0673(3)
_cell_measurement_reflns_used 19561
_cell_measurement_temperature 293(2)
_cell_measurement_theta_max 37.04
_cell_measurement_theta_min 3.53
_cell_volume 1548.09(4)
_computing_cell_refinement 'COLLECT (Nonius, 1998)'
_computing_data_collection 'COLLECT (Nonius, 1998)'
_computing_data_reduction 'EvalCCD (Duisenberg, 1998)'
_computing_molecular_graphics 'DIAMOND (Brandenburg, 2001)'
_computing_publication_material 'SHELXL97 (Sheldrick, 2008)'
_computing_structure_refinement 'SHELXL97 (Sheldrick, 2008)'
_computing_structure_solution 'SIR97 (Altomare <i>et al.</i>,  1999)'
_diffrn_ambient_temperature 293(2)
_diffrn_detector_area_resol_mean 9
_diffrn_measured_fraction_theta_full 0.999
_diffrn_measured_fraction_theta_max 0.999
_diffrn_measurement_device '95mm CCD camera on \k-goniostat'
_diffrn_measurement_device_type 'Nonius KappaCCD'
_diffrn_measurement_method '\f scans (\k = 0) + additional \w scan'
_diffrn_radiation_monochromator 'horizontally mounted graphite crystal'
_diffrn_radiation_source 'fine-focus sealed tube'
_diffrn_radiation_type MoK\a
_diffrn_radiation_wavelength 0.71069
_diffrn_reflns_av_R_equivalents 0.0716
_diffrn_reflns_av_sigmaI/netI 0.0358
_diffrn_reflns_limit_h_max 15
_diffrn_reflns_limit_h_min -15
_diffrn_reflns_limit_k_max 12
_diffrn_reflns_limit_k_min -19
_diffrn_reflns_limit_l_max 26
_diffrn_reflns_limit_l_min -26
_diffrn_reflns_number 43304
_diffrn_reflns_theta_full 37.99
_diffrn_reflns_theta_max 37.99
_diffrn_reflns_theta_min 3.53
_exptl_absorpt_coefficient_mu 9.773
_exptl_absorpt_correction_T_max 0.6979
_exptl_absorpt_correction_T_min 0.6424
_exptl_absorpt_correction_type analytical
_exptl_absorpt_process_details '(de Meulenaer & Tompa, 1965)'
_exptl_crystal_colour black
_exptl_crystal_density_diffrn 6.402
_exptl_crystal_density_method 'not measured'
_exptl_crystal_description 'irregular block'
_exptl_crystal_F_000 2717
_exptl_crystal_size_max 0.056
_exptl_crystal_size_mid 0.053
_exptl_crystal_size_min 0.048
_refine_diff_density_max 1.749
_refine_diff_density_min -1.900
_refine_ls_extinction_coef 0.00028(2)
_refine_ls_extinction_expression Fc^*^=kFc[1+0.001xFc^2^\l^3^/sin(2\q)]^-1/4^
_refine_ls_extinction_method 'SHELXL97 (Sheldrick, 2008)'
_refine_ls_goodness_of_fit_ref 1.086
_refine_ls_matrix_type full
_refine_ls_number_parameters 166
_refine_ls_number_reflns 4205
_refine_ls_number_restraints 1
_refine_ls_restrained_S_all 1.086
_refine_ls_R_factor_all 0.0675
_refine_ls_R_factor_gt 0.0354
_refine_ls_shift/su_max 0.001
_refine_ls_shift/su_mean 0.000
_refine_ls_structure_factor_coef Fsqd
_refine_ls_weighting_details 'calc w = 1/[\s^2^(Fo^2^)+(0.0142P)^2^+4.7006P] where P=(Fo^2^+2Fc^2^)/3'
_refine_ls_weighting_scheme calc
_refine_ls_wR_factor_gt 0.0496
_refine_ls_wR_factor_ref 0.0568
_reflns_number_gt 2960
_reflns_number_total 4205
_reflns_threshold_expression I>2\s(I)
_cod_data_source_file iz3044.cif
_cod_data_source_block I
_cod_database_code 2016500
_cod_database_fobs_code 2016500

loop_
_symmetry_equiv_pos_as_xyz
'x, y, z'
'-x+1/2, -y, z+1/2'
'x+1/2, -y+1/2, -z'
'-x, y+1/2, -z+1/2'
'-x, -y, -z'
'x-1/2, y, -z-1/2'
'-x-1/2, y-1/2, z'
'x, -y-1/2, z-1/2'

loop_
_atom_site_type_symbol
_atom_site_label
_atom_site_fract_x
_atom_site_fract_y
_atom_site_fract_z
_atom_site_U_iso_or_equiv
_atom_site_adp_type
_atom_site_calc_flag
_atom_site_refinement_flags
_atom_site_occupancy
Ca Ca1 -0.00932(9) 0.10100(7) 0.60112(5) 0.01410(14) Uani d . 1
Mo Mo1 0.38545(3) -0.05299(3) 0.311983(19) 0.00663(5) Uani d . 1
Mo Mo2 0.37595(3) 0.17575(3) 0.635100(18) 0.00617(5) Uani d . 1
Mo Mo3 0.37327(3) -0.17091(2) 0.473653(18) 0.00459(5) Uani d . 1
Mo Mo4 0.36526(3) -0.06436(2) 0.625439(18) 0.00467(5) Uani d . 1
Mo Mo5 0.37084(3) 0.06451(2) 0.472172(18) 0.00387(5) Uani d . 1
Mo Mo6 0.6139(2) 0.29361(17) 0.69618(15) 0.0042(3) Uani d P 0.382(3)
Ti Ti1 0.3649(3) -0.1813(2) 0.79648(19) 0.0047(3) Uani d P 0.618(3)
O O1 0.5101(3) 0.4294(2) 0.75624(16) 0.0067(4) Uani d . 1
O O2 0.4930(3) 0.1762(2) 0.74845(19) 0.0151(6) Uani d . 1
O O3 0.7493(3) 0.1819(2) 0.64105(17) 0.0083(5) Uani d . 1
O O4 0.2299(3) 0.0579(2) 0.68723(16) 0.0071(4) Uani d . 1
O O5 0.2547(3) -0.1954(2) 0.69348(16) 0.0071(4) Uani d . 1
O O6 0.2383(3) 0.1881(2) 0.53083(17) 0.0066(4) Uani d . 1
O O7 0.2146(3) -0.0540(2) 0.51961(16) 0.0066(4) Uani d . 1
O O8 0.5057(3) -0.1949(2) 0.58162(16) 0.0068(4) Uani d . 1
O O9 0.2381(3) 0.0637(2) 0.35977(16) 0.0078(5) Uani d . 1
O O10 0.4931(3) -0.3028(2) 0.41274(18) 0.0107(5) Uani d . 1

loop_
_atom_site_aniso_label
_atom_site_aniso_U_11
_atom_site_aniso_U_22
_atom_site_aniso_U_33
_atom_site_aniso_U_12
_atom_site_aniso_U_13
_atom_site_aniso_U_23
Ca1 0.0145(3) 0.0135(3) 0.0142(3) 0.0020(3) -0.0013(3) -0.0010(3)
Mo1 0.00432(11) 0.01140(12) 0.00417(11) 0.00049(10) -0.00020(9) 0.00196(10)
Mo2 0.00523(11) 0.00835(12) 0.00494(11) 0.00277(10) 0.00161(9) 0.00203(9)
Mo3 0.00431(11) 0.00396(11) 0.00550(11) -0.00046(10) -0.00017(9) 0.00056(8)
Mo4 0.00408(11) 0.00577(12) 0.00415(11) -0.00025(9) 0.00040(9) -0.00011(8)
Mo5 0.00364(11) 0.00433(12) 0.00365(10) 0.00008(9) -0.00021(8) 0.00029(8)
Mo6 0.0047(6) 0.0040(7) 0.0040(5) -0.0007(4) -0.0010(4) -0.0008(5)
Ti1 0.0060(8) 0.0043(9) 0.0037(6) 0.0003(6) -0.0013(5) 0.0006(6)
O1 0.0078(10) 0.0083(12) 0.0040(10) 0.0025(9) -0.0010(8) -0.0001(8)
O2 0.0134(12) 0.0093(13) 0.0225(15) 0.0047(11) -0.0117(10) -0.0071(11)
O3 0.0093(11) 0.0067(12) 0.0089(11) 0.0004(9) -0.0038(9) -0.0005(8)
O4 0.0072(10) 0.0071(11) 0.0071(11) 0.0003(8) 0.0029(8) 0.0005(9)
O5 0.0073(9) 0.0094(10) 0.0047(10) -0.0032(8) -0.0010(8) 0.0014(9)
O6 0.0067(10) 0.0072(11) 0.0059(10) 0.0024(8) -0.0011(8) -0.0012(8)
O7 0.0054(10) 0.0071(10) 0.0072(11) -0.0016(9) 0.0006(8) 0.0005(9)
O8 0.0071(10) 0.0065(10) 0.0067(10) -0.0010(8) -0.0010(8) 0.0005(8)
O9 0.0081(10) 0.0077(12) 0.0074(11) 0.0015(8) -0.0022(8) -0.0017(8)
O10 0.0053(10) 0.0092(11) 0.0176(14) 0.0022(9) -0.0011(9) -0.0070(10)

loop_
_atom_type_symbol
_atom_type_description
_atom_type_scat_dispersion_real
_atom_type_scat_dispersion_imag
_atom_type_scat_source
O O 0.0106 0.0060 'International Tables Vol C Tables 4.2.6.8 and 6.1.1.4'
Ca Ca 0.2262 0.3064 'International Tables Vol C Tables 4.2.6.8 and 6.1.1.4'
Ti Ti 0.2776 0.4457 'International Tables Vol C Tables 4.2.6.8 and 6.1.1.4'
Mo Mo -1.6832 0.6857 'International Tables Vol C Tables 4.2.6.8 and 6.1.1.4'

loop_
_geom_angle_atom_site_label_1
_geom_angle_atom_site_label_2
_geom_angle_atom_site_label_3
_geom_angle_site_symmetry_1
_geom_angle_site_symmetry_3
_geom_angle
O8 Ca1 O2 7_665 6_557 76.36(9)
O8 Ca1 O3 7_665 1_455 70.48(8)
O2 Ca1 O3 6_557 1_455 68.98(9)
O8 Ca1 O4 7_665 . 104.06(9)
O2 Ca1 O4 6_557 . 65.61(9)
O3 Ca1 O4 1_455 . 134.13(9)
O8 Ca1 O7 7_665 5_556 97.23(9)
O2 Ca1 O7 6_557 5_556 136.16(9)
O3 Ca1 O7 1_455 5_556 68.08(8)
O4 Ca1 O7 . 5_556 153.49(8)
O8 Ca1 O6 7_665 . 64.31(8)
O2 Ca1 O6 6_557 . 103.43(9)
O3 Ca1 O6 1_455 . 134.56(8)
O4 Ca1 O6 . . 64.64(8)
O7 Ca1 O6 5_556 . 112.66(8)
O8 Ca1 O9 7_665 5_556 133.80(8)
O2 Ca1 O9 6_557 5_556 92.74(8)
O3 Ca1 O9 1_455 5_556 63.78(8)
O4 Ca1 O9 . 5_556 111.90(8)
O7 Ca1 O9 5_556 5_556 60.35(7)
O6 Ca1 O9 . 5_556 159.04(8)
O8 Ca1 O7 7_665 . 122.36(8)
O2 Ca1 O7 6_557 . 126.66(8)
O3 Ca1 O7 1_455 . 159.94(8)
O4 Ca1 O7 . . 61.50(7)
O7 Ca1 O7 5_556 . 93.78(7)
O6 Ca1 O7 . . 59.28(7)
O9 Ca1 O7 5_556 . 100.35(7)
O8 Ca1 O10 7_665 7_665 61.63(8)
O2 Ca1 O10 6_557 7_665 137.89(8)
O3 Ca1 O10 1_455 7_665 97.79(8)
O4 Ca1 O10 . 7_665 120.13(7)
O7 Ca1 O10 5_556 7_665 57.74(7)
O6 Ca1 O10 . 7_665 56.85(7)
O9 Ca1 O10 5_556 7_665 117.77(7)
O7 Ca1 O10 . 7_665 78.27(7)
O8 Ca1 O1 7_665 7_655 137.20(8)
O2 Ca1 O1 6_557 7_655 60.84(7)
O3 Ca1 O1 1_455 7_655 93.06(8)
O4 Ca1 O1 . 7_655 59.29(7)
O7 Ca1 O1 5_556 7_655 113.21(7)
O6 Ca1 O1 . 7_655 123.26(8)
O9 Ca1 O1 5_556 7_655 54.16(7)
O7 Ca1 O1 . 7_655 86.19(7)
O10 Ca1 O1 7_665 7_655 160.98(7)
O1 Mo1 O2 8_565 5_656 90.14(11)
O1 Mo1 O9 8_565 . 92.79(10)
O2 Mo1 O9 5_656 . 171.18(10)
O1 Mo1 O3 8_565 5_656 175.29(10)
O2 Mo1 O3 5_656 5_656 88.36(11)
O9 Mo1 O3 . 5_656 88.06(10)
O1 Mo1 O4 8_565 2_554 85.43(10)
O2 Mo1 O4 5_656 2_554 81.16(10)
O9 Mo1 O4 . 2_554 90.78(9)
O3 Mo1 O4 5_656 2_554 89.92(9)
O1 Mo1 Mo2 8_565 5_656 92.79(7)
O2 Mo1 Mo2 5_656 5_656 48.02(8)
O9 Mo1 Mo2 . 5_656 139.98(7)
O3 Mo1 Mo2 5_656 5_656 89.52(7)
O4 Mo1 Mo2 2_554 5_656 129.17(6)
O1 Mo1 Mo6 8_565 5_656 133.65(8)
O2 Mo1 Mo6 5_656 5_656 43.52(10)
O9 Mo1 Mo6 . 5_656 132.86(8)
O3 Mo1 Mo6 5_656 5_656 44.96(8)
O4 Mo1 Mo6 2_554 5_656 86.31(8)
Mo2 Mo1 Mo6 5_656 5_656 59.24(4)
O1 Mo1 Mo5 8_565 . 92.84(7)
O2 Mo1 Mo5 5_656 . 139.92(8)
O9 Mo1 Mo5 . . 48.25(7)
O3 Mo1 Mo5 5_656 . 91.19(7)
O4 Mo1 Mo5 2_554 . 138.92(6)
Mo2 Mo1 Mo5 5_656 . 91.898(12)
Mo6 Mo1 Mo5 5_656 . 121.65(5)
O1 Mo1 Mo4 8_565 5_656 49.15(7)
O2 Mo1 Mo4 5_656 5_656 93.21(8)
O9 Mo1 Mo4 . 5_656 95.00(7)
O3 Mo1 Mo4 5_656 5_656 135.41(7)
O4 Mo1 Mo4 2_554 5_656 134.37(7)
Mo2 Mo1 Mo4 5_656 5_656 60.563(10)
Mo6 Mo1 Mo4 5_656 5_656 119.80(4)
Mo5 Mo1 Mo4 . 5_656 60.431(10)
O1 Mo1 Mo3 8_565 . 137.34(7)
O2 Mo1 Mo3 5_656 . 94.46(8)
O9 Mo1 Mo3 . . 89.02(7)
O3 Mo1 Mo3 5_656 . 47.28(7)
O4 Mo1 Mo3 2_554 . 137.19(7)
Mo2 Mo1 Mo3 5_656 . 61.184(10)
Mo6 Mo1 Mo3 5_656 . 63.60(5)
Mo5 Mo1 Mo3 . . 58.052(10)
Mo4 Mo1 Mo3 5_656 . 88.223(11)
O1 Mo1 Ti1 8_565 8 135.17(9)
O2 Mo1 Ti1 5_656 8 45.33(10)
O9 Mo1 Ti1 . 8 130.41(9)
O3 Mo1 Ti1 5_656 8 43.05(9)
O4 Mo1 Ti1 2_554 8 82.98(8)
Mo2 Mo1 Ti1 5_656 8 63.24(5)
Mo6 Mo1 Ti1 5_656 8 4.01(8)
Mo5 Mo1 Ti1 . 8 123.21(6)
Mo4 Mo1 Ti1 5_656 8 123.79(5)
Mo3 Mo1 Ti1 . 8 65.33(6)
O1 Mo1 Ca1 8_565 2_554 62.47(7)
O2 Mo1 Ca1 5_656 2_554 44.38(8)
O9 Mo1 Ca1 . 2_554 130.87(7)
O3 Mo1 Ca1 5_656 2_554 113.65(7)
O4 Mo1 Ca1 2_554 2_554 48.51(7)
Mo2 Mo1 Ca1 5_656 2_554 86.108(16)
Mo6 Mo1 Ca1 5_656 2_554 78.28(5)
Mo5 Mo1 Ca1 . 2_554 155.042(18)
Mo4 Mo1 Ca1 5_656 2_554 97.556(17)
Mo3 Mo1 Ca1 . 2_554 138.503(18)
Ti1 Mo1 Ca1 8 2_554 77.76(6)
O6 Mo2 O10 . 5_656 91.64(10)
O6 Mo2 O2 . . 172.20(10)
O10 Mo2 O2 5_656 . 89.82(11)
O6 Mo2 O4 . . 87.26(10)
O10 Mo2 O4 5_656 . 174.89(9)
O2 Mo2 O4 . . 90.62(11)
O6 Mo2 O5 . 7_665 86.21(10)
O10 Mo2 O5 5_656 7_665 88.20(10)
O2 Mo2 O5 . 7_665 86.18(10)
O4 Mo2 O5 . 7_665 86.75(10)
O6 Mo2 Mo1 . 5_656 139.67(7)
O10 Mo2 Mo1 5_656 5_656 91.06(7)
O2 Mo2 Mo1 . 5_656 47.93(8)
O4 Mo2 Mo1 . 5_656 93.01(7)
O5 Mo2 Mo1 7_665 5_656 134.10(7)
O6 Mo2 Mo6 . . 136.30(8)
O10 Mo2 Mo6 5_656 . 45.01(9)
O2 Mo2 Mo6 . . 44.82(10)
O4 Mo2 Mo6 . . 135.32(9)
O5 Mo2 Mo6 7_665 . 87.00(8)
Mo1 Mo2 Mo6 5_656 . 61.74(5)
O6 Mo2 Mo4 . . 90.42(7)
O10 Mo2 Mo4 5_656 . 136.52(7)
O2 Mo2 Mo4 . . 93.79(7)
O4 Mo2 Mo4 . . 48.52(7)
O5 Mo2 Mo4 7_665 . 135.27(7)
Mo1 Mo2 Mo4 5_656 . 61.377(10)
Mo6 Mo2 Mo4 . . 123.12(5)
O6 Mo2 Mo5 . . 47.65(7)
O10 Mo2 Mo5 5_656 . 91.40(7)
O2 Mo2 Mo5 . . 139.99(8)
O4 Mo2 Mo5 . . 91.54(7)
O5 Mo2 Mo5 7_665 . 133.83(7)
Mo1 Mo2 Mo5 5_656 . 92.064(12)
Mo6 Mo2 Mo5 . . 123.22(5)
Mo4 Mo2 Mo5 . . 59.545(10)
O6 Mo2 Mo3 . 5_656 92.22(7)
O10 Mo2 Mo3 5_656 5_656 47.83(7)
O2 Mo2 Mo3 . 5_656 94.44(9)
O4 Mo2 Mo3 . 5_656 137.18(7)
O5 Mo2 Mo3 7_665 5_656 135.97(7)
Mo1 Mo2 Mo3 5_656 5_656 61.249(10)
Mo6 Mo2 Mo3 . 5_656 64.47(5)
Mo4 Mo2 Mo3 . 5_656 88.694(12)
Mo5 Mo2 Mo3 . 5_656 58.804(10)
O6 Mo2 Ti1 . 4_656 134.69(9)
O10 Mo2 Ti1 5_656 4_656 43.87(9)
O2 Mo2 Ti1 . 4_656 45.99(10)
O4 Mo2 Ti1 . 4_656 136.15(9)
O5 Mo2 Ti1 7_665 4_656 84.61(9)
Mo1 Mo2 Ti1 5_656 4_656 64.40(5)
Mo6 Mo2 Ti1 . 4_656 2.69(9)
Mo4 Mo2 Ti1 . 4_656 125.77(5)
Mo5 Mo2 Ti1 . 4_656 124.35(6)
Mo3 Mo2 Ti1 5_656 4_656 65.77(5)
O6 Mo2 Ca1 . . 46.58(7)
O10 Mo2 Ca1 5_656 . 133.23(7)
O2 Mo2 Ca1 . . 128.71(9)
O4 Mo2 Ca1 . . 43.91(7)
O5 Mo2 Ca1 7_665 . 71.74(7)
Mo1 Mo2 Ca1 5_656 . 133.238(17)
Mo6 Mo2 Ca1 . . 158.64(5)
Mo4 Mo2 Ca1 . . 73.849(16)
Mo5 Mo2 Ca1 . . 75.430(16)
Mo3 Mo2 Ca1 5_656 . 133.499(17)
Ti1 Mo2 Ca1 4_656 . 156.33(5)
O8 Mo3 O3 . 5_656 168.16(9)
O8 Mo3 O10 . . 87.27(10)
O3 Mo3 O10 5_656 . 81.99(10)
O8 Mo3 O7 . . 102.81(10)
O3 Mo3 O7 5_656 . 87.26(9)
O10 Mo3 O7 . . 167.54(10)
O8 Mo3 O6 . 7_655 81.13(10)
O3 Mo3 O6 5_656 7_655 92.47(9)
O10 Mo3 O6 . 7_655 82.43(10)
O7 Mo3 O6 . 7_655 91.80(9)
O8 Mo3 Mo4 . . 51.25(7)
O3 Mo3 Mo4 5_656 . 139.16(7)
O10 Mo3 Mo4 . . 138.51(7)
O7 Mo3 Mo4 . . 51.90(7)
O6 Mo3 Mo4 7_655 . 89.21(7)
O8 Mo3 Mo5 . . 98.42(7)
O3 Mo3 Mo5 5_656 . 92.85(7)
O10 Mo3 Mo5 . . 136.92(7)
O7 Mo3 Mo5 . . 49.60(7)
O6 Mo3 Mo5 7_655 . 140.64(7)
Mo4 Mo3 Mo5 . . 62.408(11)
O8 Mo3 Mo5 . 5_656 47.77(7)
O3 Mo3 Mo5 5_656 5_656 137.00(7)
O10 Mo3 Mo5 . 5_656 91.18(7)
O7 Mo3 Mo5 . 5_656 101.00(7)
O6 Mo3 Mo5 7_655 5_656 128.82(7)
Mo4 Mo3 Mo5 . 5_656 63.196(10)
Mo5 Mo3 Mo5 . 5_656 64.059(12)
O8 Mo3 Mo2 . 5_656 89.74(7)
O3 Mo3 Mo2 5_656 5_656 86.37(7)
O10 Mo3 Mo2 . 5_656 45.90(7)
O7 Mo3 Mo2 . 5_656 139.88(7)
O6 Mo3 Mo2 7_655 5_656 128.02(7)
Mo4 Mo3 Mo2 . 5_656 123.419(13)
Mo5 Mo3 Mo2 . 5_656 91.237(12)
Mo5 Mo3 Mo2 5_656 5_656 60.242(10)
O8 Mo3 Mo1 . . 137.88(7)
O3 Mo3 Mo1 5_656 . 46.73(7)
O10 Mo3 Mo1 . . 86.86(8)
O7 Mo3 Mo1 . . 90.36(7)
O6 Mo3 Mo1 7_655 . 138.99(7)
Mo4 Mo3 Mo1 . . 122.981(13)
Mo5 Mo3 Mo1 . . 60.586(10)
Mo5 Mo3 Mo1 5_656 . 90.710(11)
Mo2 Mo3 Mo1 5_656 . 57.567(10)
O8 Mo3 Mo6 . 5_656 127.80(8)
O3 Mo3 Mo6 5_656 5_656 41.76(8)
O10 Mo3 Mo6 . 5_656 40.54(8)
O7 Mo3 Mo6 . 5_656 129.03(8)
O6 Mo3 Mo6 7_655 5_656 90.50(8)
Mo4 Mo3 Mo6 . 5_656 179.04(5)
Mo5 Mo3 Mo6 . 5_656 118.28(4)
Mo5 Mo3 Mo6 5_656 5_656 116.36(4)
Mo2 Mo3 Mo6 5_656 5_656 56.17(4)
Mo1 Mo3 Mo6 . 5_656 57.69(4)
O8 Mo3 Ti1 . 8 128.11(8)
O3 Mo3 Ti1 5_656 8 40.85(8)
O10 Mo3 Ti1 . 8 41.16(9)
O7 Mo3 Ti1 . 8 127.66(8)
O6 Mo3 Ti1 7_655 8 85.61(8)
Mo4 Mo3 Ti1 . 8 174.79(5)
Mo5 Mo3 Ti1 . 8 121.86(5)
Mo5 Mo3 Ti1 5_656 8 120.79(5)
Mo2 Mo3 Ti1 5_656 8 60.77(5)
Mo1 Mo3 Ti1 . 8 61.44(5)
Mo6 Mo3 Ti1 5_656 8 5.10(7)
O8 Mo4 O5 . . 85.81(10)
O8 Mo4 O4 . . 171.95(10)
O5 Mo4 O4 . . 89.18(10)
O8 Mo4 O7 . . 101.09(10)
O5 Mo4 O7 . . 96.23(9)
O4 Mo4 O7 . . 85.70(10)
O8 Mo4 O1 . 4_646 85.50(9)
O5 Mo4 O1 . 4_646 79.12(9)
O4 Mo4 O1 . 4_646 87.37(10)
O7 Mo4 O1 . 4_646 171.71(9)
O8 Mo4 Mo3 . . 50.23(7)
O5 Mo4 Mo3 . . 96.28(7)
O4 Mo4 Mo3 . . 136.85(7)
O7 Mo4 Mo3 . . 51.18(7)
O1 Mo4 Mo3 4_646 . 135.72(7)
O8 Mo4 Mo5 . . 96.25(7)
O5 Mo4 Mo5 . . 144.68(7)
O4 Mo4 Mo5 . . 91.48(7)
O7 Mo4 Mo5 . . 48.68(6)
O1 Mo4 Mo5 4_646 . 136.20(7)
Mo3 Mo4 Mo5 . . 60.614(10)
O8 Mo4 Mo2 . . 135.91(7)
O5 Mo4 Mo2 . . 135.52(7)
O4 Mo4 Mo2 . . 47.41(6)
O7 Mo4 Mo2 . . 90.34(7)
O1 Mo4 Mo2 4_646 . 88.31(6)
Mo3 Mo4 Mo2 . . 120.998(13)
Mo5 Mo4 Mo2 . . 60.451(9)
O8 Mo4 Mo1 . 5_656 88.07(7)
O5 Mo4 Mo1 . 5_656 124.68(7)
O4 Mo4 Mo1 . 5_656 89.62(7)
O7 Mo4 Mo1 . 5_656 138.77(7)
O1 Mo4 Mo1 4_646 5_656 45.59(6)
Mo3 Mo4 Mo1 . 5_656 120.324(13)
Mo5 Mo4 Mo1 . 5_656 90.637(11)
Mo2 Mo4 Mo1 . 5_656 58.060(10)
O8 Mo4 Mo5 . 5_656 46.50(7)
O5 Mo4 Mo5 . 5_656 131.92(7)
O4 Mo4 Mo5 . 5_656 137.30(7)
O7 Mo4 Mo5 . 5_656 98.47(6)
O1 Mo4 Mo5 4_646 5_656 89.70(7)
Mo3 Mo4 Mo5 . 5_656 60.720(10)
Mo5 Mo4 Mo5 . 5_656 62.639(11)
Mo2 Mo4 Mo5 . 5_656 89.936(11)
Mo1 Mo4 Mo5 5_656 5_656 59.622(10)
O8 Mo4 Ti1 . . 87.19(8)
O5 Mo4 Ti1 . . 39.30(9)
O4 Mo4 Ti1 . . 84.95(8)
O7 Mo4 Ti1 . . 134.52(9)
O1 Mo4 Ti1 4_646 . 39.98(8)
Mo3 Mo4 Ti1 . . 124.48(5)
Mo5 Mo4 Ti1 . . 174.78(6)
Mo2 Mo4 Ti1 . . 114.39(5)
Mo1 Mo4 Ti1 5_656 . 85.54(6)
Mo5 Mo4 Ti1 5_656 . 117.94(5)
O8 Mo4 Mo6 . 4_646 82.13(8)
O5 Mo4 Mo6 . 4_646 39.76(8)
O4 Mo4 Mo6 . 4_646 89.99(8)
O7 Mo4 Mo6 . 4_646 135.89(8)
O1 Mo4 Mo6 4_646 4_646 39.47(8)
Mo3 Mo4 Mo6 . 4_646 120.59(4)
Mo5 Mo4 Mo6 . 4_646 175.34(4)
Mo2 Mo4 Mo6 . 4_646 117.92(4)
Mo1 Mo4 Mo6 5_656 4_646 84.95(4)
Mo5 Mo4 Mo6 5_656 4_646 113.56(4)
Ti1 Mo4 Mo6 . 4_646 5.08(7)
O8 Mo5 O6 5_656 . 88.97(10)
O8 Mo5 O9 5_656 . 89.47(10)
O6 Mo5 O9 . . 91.24(10)
O8 Mo5 O7 5_656 . 170.65(9)
O6 Mo5 O7 . . 84.83(10)
O9 Mo5 O7 . . 83.69(10)
O8 Mo5 Mo3 5_656 . 137.28(7)
O6 Mo5 Mo3 . . 133.74(7)
O9 Mo5 Mo3 . . 90.41(7)
O7 Mo5 Mo3 . . 49.47(7)
O8 Mo5 Mo3 5_656 5_656 47.94(7)
O6 Mo5 Mo3 . 5_656 92.98(7)
O9 Mo5 Mo3 . 5_656 137.05(7)
O7 Mo5 Mo3 . 5_656 139.26(7)
Mo3 Mo5 Mo3 . 5_656 115.941(12)
O8 Mo5 Mo4 5_656 . 137.97(7)
O6 Mo5 Mo4 . . 89.85(7)
O9 Mo5 Mo4 . . 132.56(7)
O7 Mo5 Mo4 . . 49.21(7)
Mo3 Mo5 Mo4 . . 56.978(9)
Mo3 Mo5 Mo4 5_656 . 90.198(11)
O8 Mo5 Mo2 5_656 . 90.40(7)
O6 Mo5 Mo2 . . 46.29(7)
O9 Mo5 Mo2 . . 137.52(7)
O7 Mo5 Mo2 . . 90.36(7)
Mo3 Mo5 Mo2 . . 116.921(13)
Mo3 Mo5 Mo2 5_656 . 60.954(10)
Mo4 Mo5 Mo2 . . 60.005(10)
O8 Mo5 Mo1 5_656 . 89.03(7)
O6 Mo5 Mo1 . . 137.70(7)
O9 Mo5 Mo1 . . 46.49(7)
O7 Mo5 Mo1 . . 90.86(7)
Mo3 Mo5 Mo1 . . 61.361(10)
Mo3 Mo5 Mo1 5_656 . 116.014(12)
Mo4 Mo5 Mo1 . . 118.327(12)
Mo2 Mo5 Mo1 . . 175.950(14)
O8 Mo5 Mo4 5_656 5_656 47.56(7)
O6 Mo5 Mo4 . 5_656 136.17(7)
O9 Mo5 Mo4 . 5_656 93.30(7)
O7 Mo5 Mo4 . 5_656 139.00(7)
Mo3 Mo5 Mo4 . 5_656 89.819(12)
Mo3 Mo5 Mo4 5_656 5_656 56.084(10)
Mo4 Mo5 Mo4 . 5_656 117.361(11)
Mo2 Mo5 Mo4 . 5_656 117.021(12)
Mo1 Mo5 Mo4 . 5_656 59.947(10)
O8 Mo5 Mo5 5_656 5_656 93.07(7)
O6 Mo5 Mo5 . 5_656 134.22(7)
O9 Mo5 Mo5 . 5_656 134.48(7)
O7 Mo5 Mo5 . 5_656 96.27(7)
Mo3 Mo5 Mo5 . 5_656 58.491(11)
Mo3 Mo5 Mo5 5_656 5_656 57.450(11)
Mo4 Mo5 Mo5 . 5_656 59.499(11)
Mo2 Mo5 Mo5 . 5_656 87.943(13)
Mo1 Mo5 Mo5 . 5_656 88.084(13)
Mo4 Mo5 Mo5 5_656 5_656 57.862(11)
O2 Mo6 O10 . 5_656 96.21(14)
O2 Mo6 O3 . . 93.96(13)
O10 Mo6 O3 5_656 . 89.06(13)
O2 Mo6 O1 . . 95.40(14)
O10 Mo6 O1 5_656 . 96.32(14)
O3 Mo6 O1 . . 168.63(14)
O2 Mo6 O5 . 4_656 92.07(14)
O10 Mo6 O5 5_656 4_656 171.64(16)
O3 Mo6 O5 . 4_656 91.56(13)
O1 Mo6 O5 . 4_656 81.67(12)
O2 Mo6 O9 . 3_556 175.54(16)
O10 Mo6 O9 5_656 3_556 83.21(14)
O3 Mo6 O9 . 3_556 90.45(13)
O1 Mo6 O9 . 3_556 80.29(11)
O5 Mo6 O9 4_656 3_556 88.45(12)
O2 Mo6 Mo2 . . 48.13(9)
O10 Mo6 Mo2 5_656 . 48.09(9)
O3 Mo6 Mo2 . . 91.16(9)
O1 Mo6 Mo2 . . 99.90(11)
O5 Mo6 Mo2 4_656 . 140.20(12)
O9 Mo6 Mo2 3_556 . 131.22(12)
O2 Mo6 Mo1 . 5_656 46.59(9)
O10 Mo6 Mo1 5_656 5_656 91.03(10)
O3 Mo6 Mo1 . 5_656 47.50(8)
O1 Mo6 Mo1 . 5_656 141.93(12)
O5 Mo6 Mo1 4_656 5_656 95.54(11)
O9 Mo6 Mo1 3_556 5_656 137.76(11)
Mo2 Mo6 Mo1 . 5_656 59.02(4)
O2 Mo6 Mo3 . 5_656 92.62(10)
O10 Mo6 Mo3 5_656 5_656 44.90(8)
O3 Mo6 Mo3 . 5_656 44.52(8)
O1 Mo6 Mo3 . 5_656 141.09(12)
O5 Mo6 Mo3 4_656 5_656 136.05(11)
O9 Mo6 Mo3 3_556 5_656 90.07(10)
Mo2 Mo6 Mo3 . 5_656 59.36(4)
Mo1 Mo6 Mo3 5_656 5_656 58.71(4)
O2 Mo6 Mo4 . 4_656 92.58(11)
O10 Mo6 Mo4 5_656 4_656 137.50(12)
O3 Mo6 Mo4 . 4_656 131.74(11)
O1 Mo6 Mo4 . 4_656 41.36(8)
O5 Mo6 Mo4 4_656 4_656 40.41(7)
O9 Mo6 Mo4 3_556 4_656 84.94(8)
Mo2 Mo6 Mo4 . 4_656 126.77(8)
Mo1 Mo6 Mo4 5_656 4_656 123.64(8)
Mo3 Mo6 Mo4 5_656 4_656 173.86(8)
O5 Ti1 O1 . 4_646 91.38(15)
Mo6 Ti1 O9 4_646 2 131.9(9)
O5 Ti1 O9 . 2 102.92(15)
O1 Ti1 O9 4_646 2 91.49(15)
O5 Ti1 O3 . 4_646 92.85(15)
O1 Ti1 O3 4_646 4_646 172.35(16)
O9 Ti1 O3 2 4_646 93.77(16)
O5 Ti1 O10 . 8_556 169.99(17)
O1 Ti1 O10 4_646 8_556 94.82(15)
O9 Ti1 O10 2 8_556 84.79(16)
O3 Ti1 O10 4_646 8_556 80.15(13)
O5 Ti1 O2 . 4_646 89.26(16)
O1 Ti1 O2 4_646 4_646 91.36(15)
O9 Ti1 O2 2 4_646 167.41(18)
O3 Ti1 O2 4_646 4_646 82.33(13)
O10 Ti1 O2 8_556 4_646 82.76(12)
O5 Ti1 Mo4 . . 45.21(9)
O1 Ti1 Mo4 4_646 . 46.38(9)
O9 Ti1 Mo4 2 . 96.91(11)
O3 Ti1 Mo4 4_646 . 138.04(14)
O10 Ti1 Mo4 8_556 . 141.11(14)
O2 Ti1 Mo4 4_646 . 93.93(12)
O5 Ti1 Mo2 . 4_646 130.61(14)
O1 Ti1 Mo2 4_646 4_646 92.85(12)
O9 Ti1 Mo2 2 4_646 126.10(14)
O3 Ti1 Mo2 4_646 4_646 79.57(9)
O10 Ti1 Mo2 8_556 4_646 41.32(8)
O2 Ti1 Mo2 4_646 4_646 41.47(8)
Mo4 Ti1 Mo2 . 4_646 123.43(10)
O5 Ti1 Mo1 . 8_556 90.54(12)
O1 Ti1 Mo1 4_646 8_556 132.12(14)
O9 Ti1 Mo1 2 8_556 134.34(14)
O3 Ti1 Mo1 4_646 8_556 41.51(8)
O10 Ti1 Mo1 8_556 8_556 79.48(9)
O2 Ti1 Mo1 4_646 8_556 40.83(8)
Mo4 Ti1 Mo1 . 8_556 121.77(10)
Mo2 Ti1 Mo1 4_646 8_556 52.36(3)
O5 Ti1 Mo3 . 8_556 132.46(14)
O1 Ti1 Mo3 4_646 8_556 135.00(14)
O9 Ti1 Mo3 2 8_556 88.07(12)
O3 Ti1 Mo3 4_646 8_556 39.85(8)
O10 Ti1 Mo3 8_556 8_556 40.32(8)
O2 Ti1 Mo3 4_646 8_556 81.26(10)
Mo4 Ti1 Mo3 . 8_556 174.88(10)
Mo2 Ti1 Mo3 4_646 8_556 53.46(4)
Mo1 Ti1 Mo3 8_556 8_556 53.23(4)
O5 Ti1 Ca1 . 6_657 125.57(12)
O1 Ti1 Ca1 4_646 6_657 53.91(10)
O9 Ti1 Ca1 2 6_657 47.75(10)
O3 Ti1 Ca1 4_646 6_657 127.29(13)
O10 Ti1 Ca1 8_556 6_657 64.38(10)
O2 Ti1 Ca1 4_646 6_657 126.58(12)
Mo4 Ti1 Ca1 . 6_657 88.16(6)
Mo2 Ti1 Ca1 4_646 6_657 95.40(7)
Mo1 Ti1 Ca1 8_556 6_657 143.80(8)
Mo3 Ti1 Ca1 8_556 6_657 96.10(7)
Ti1 O1 Mo1 4_656 8_566 177.10(16)
Mo1 O1 Mo6 8_566 . 173.18(15)
Ti1 O1 Mo4 4_656 4_656 93.64(13)
Mo1 O1 Mo4 8_566 4_656 85.26(9)
Mo6 O1 Mo4 . 4_656 99.17(12)
Ti1 O1 Ca1 4_656 7_665 96.43(13)
Mo1 O1 Ca1 8_566 7_665 82.23(8)
Mo6 O1 Ca1 . 7_665 98.77(11)
Mo4 O1 Ca1 4_656 7_665 128.86(10)
Mo6 O2 Mo1 . 5_656 89.89(14)
Mo6 O2 Mo2 . . 87.04(13)
Mo1 O2 Mo2 5_656 . 84.05(10)
Mo1 O2 Ti1 5_656 4_656 93.84(14)
Mo2 O2 Ti1 . 4_656 92.54(14)
Mo6 O2 Ca1 . 6_657 130.10(14)
Mo1 O2 Ca1 5_656 6_657 100.35(11)
Mo2 O2 Ca1 . 6_657 142.24(14)
Ti1 O2 Ca1 4_656 6_657 124.16(13)
Mo6 O3 Mo1 . 5_656 87.53(11)
Mo6 O3 Mo3 . 5_656 93.72(11)
Mo1 O3 Mo3 5_656 5_656 85.99(9)
Mo1 O3 Ti1 5_656 4_656 95.44(12)
Mo3 O3 Ti1 5_656 4_656 99.30(12)
Mo6 O3 Ca1 . 1_655 155.53(13)
Mo1 O3 Ca1 5_656 1_655 109.88(10)
Mo3 O3 Ca1 5_656 1_655 104.25(10)
Ti1 O3 Ca1 4_656 1_655 146.26(13)
Mo2 O4 Mo4 . . 84.07(9)
Mo2 O4 Mo1 . 2 131.69(12)
Mo4 O4 Mo1 . 2 131.15(12)
Mo2 O4 Ca1 . . 102.54(10)
Mo4 O4 Ca1 . . 113.23(11)
Mo1 O4 Ca1 2 . 92.52(8)
Ti1 O5 Mo4 . . 95.49(13)
Mo6 O5 Mo4 4_646 . 99.83(11)
Ti1 O5 Mo2 . 7_655 136.02(15)
Mo6 O5 Mo2 4_646 7_655 128.80(13)
Mo4 O5 Mo2 . 7_655 125.08(12)
Mo2 O6 Mo5 . . 86.06(9)
Mo2 O6 Mo3 . 7_665 132.42(12)
Mo5 O6 Mo3 . 7_665 129.41(13)
Mo2 O6 Ca1 . . 100.20(10)
Mo5 O6 Ca1 . . 113.52(10)
Mo3 O6 Ca1 7_665 . 93.04(9)
Mo3 O7 Mo5 . . 80.93(8)
Mo3 O7 Mo4 . . 76.92(8)
Mo5 O7 Mo4 . . 82.11(8)
Mo3 O7 Ca1 . 5_556 96.76(9)
Mo5 O7 Ca1 . 5_556 111.51(10)
Mo4 O7 Ca1 . 5_556 164.17(12)
Mo3 O7 Ca1 . . 174.62(11)
Mo5 O7 Ca1 . . 102.19(9)
Mo4 O7 Ca1 . . 99.06(9)
Ca1 O7 Ca1 5_556 . 86.22(7)
Mo5 O8 Mo3 5_656 . 84.29(9)
Mo5 O8 Mo4 5_656 . 85.94(9)
Mo3 O8 Mo4 . . 78.52(8)
Mo5 O8 Ca1 5_656 7_655 140.56(12)
Mo3 O8 Ca1 . 7_655 104.00(10)
Mo4 O8 Ca1 . 7_655 133.38(12)
Ti1 O9 Mo1 2_554 . 127.83(15)
Ti1 O9 Mo5 2_554 . 133.72(15)
Mo1 O9 Mo5 . . 85.26(9)
Mo1 O9 Mo6 . 3_456 134.81(14)
Mo5 O9 Mo6 . 3_456 128.03(13)
Ti1 O9 Ca1 2_554 5_556 102.84(13)
Mo1 O9 Ca1 . 5_556 96.23(9)
Mo5 O9 Ca1 . 5_556 104.38(10)
Mo6 O9 Ca1 3_456 5_556 102.10(11)
Mo6 O10 Mo2 5_656 5_656 86.90(13)
Mo6 O10 Mo3 5_656 . 94.56(12)
Mo2 O10 Mo3 5_656 . 86.28(10)
Mo2 O10 Ti1 5_656 8 94.82(13)
Mo3 O10 Ti1 . 8 98.52(13)
Mo6 O10 Ca1 5_656 7_655 147.84(13)
Mo2 O10 Ca1 5_656 7_655 124.68(11)
Mo3 O10 Ca1 . 7_655 82.83(9)
Ti1 O10 Ca1 8 7_655 140.40(13)

loop_
_geom_bond_atom_site_label_1
_geom_bond_atom_site_label_2
_geom_bond_site_symmetry_2
_geom_bond_distance
_geom_bond_publ_flag
Ca1 O8 7_665 2.354(2) y
Ca1 O2 6_557 2.425(3) y
Ca1 O3 1_455 2.432(3) y
Ca1 O4 . 2.557(3) y
Ca1 O7 5_556 2.645(2) y
Ca1 O6 . 2.657(3) y
Ca1 O9 5_556 2.850(3) y
Ca1 O7 . 2.948(3) y
Ca1 O10 7_665 3.048(3) y
Ca1 O1 7_655 3.053(3) y
Ca1 Mo1 2 3.4107(9) ?
Ca1 Mo3 7_665 3.4632(9) ?
Mo1 O1 8_565 1.989(2) y
Mo1 O2 5_656 2.002(3) y
Mo1 O9 . 2.013(2) y
Mo1 O3 5_656 2.034(2) y
Mo1 O4 2_554 2.147(2) y
Mo1 Mo2 5_656 2.6829(4) y
Mo1 Mo6 5_656 2.7564(19) y
Mo1 Mo5 . 2.7660(4) y
Mo1 Mo4 5_656 2.7752(4) y
Mo1 Mo3 . 2.7869(4) y
Mo1 Ti1 8 3.056(2) ?
Mo1 Ca1 2_554 3.4107(9) ?
Mo2 O6 . 2.004(2) y
Mo2 O10 5_656 2.004(3) y
Mo2 O2 . 2.005(3) y
Mo2 O4 . 2.038(2) y
Mo2 O5 7_665 2.079(2) y
Mo2 Mo1 5_656 2.6829(4) ?
Mo2 Mo6 . 2.6891(18) y
Mo2 Mo4 . 2.7534(4) y
Mo2 Mo5 . 2.7657(4) y
Mo2 Mo3 5_656 2.7852(4) y
Mo2 Ti1 4_656 3.025(2) ?
Mo3 O8 . 2.034(2) y
Mo3 O3 5_656 2.053(2) y
Mo3 O10 . 2.068(2) y
Mo3 O7 . 2.074(2) y
Mo3 O6 7_655 2.086(2) y
Mo3 Mo4 . 2.5927(4) y
Mo3 Mo5 . 2.6944(4) y
Mo3 Mo5 5_656 2.7252(4) y
Mo3 Mo2 5_656 2.7852(4) ?
Mo3 Mo6 5_656 2.921(2) y
Mo3 Ti1 8 3.161(2) ?
Mo4 O8 . 2.063(2) y
Mo4 O5 . 2.070(2) y
Mo4 O4 . 2.074(2) y
Mo4 O7 . 2.095(2) y
Mo4 O1 4_646 2.106(2) y
Mo4 Mo5 . 2.7406(4) y
Mo4 Mo1 5_656 2.7752(4) ?
Mo4 Mo5 5_656 2.7886(4) y
Mo4 Ti1 . 2.904(3) ?
Mo4 Mo6 4_646 3.147(2) ?
Mo5 O8 5_656 2.028(2) y
Mo5 O6 . 2.049(2) y
Mo5 O9 . 2.071(2) y
Mo5 O7 . 2.078(2) y
Mo5 Mo3 5_656 2.7252(4) ?
Mo5 Mo4 5_656 2.7886(4) ?
Mo5 Mo5 5_656 2.8744(5) y
Mo6 Ti1 4_656 0.362(2) ?
Mo6 O2 . 1.898(4) y
Mo6 O10 5_656 1.905(3) y
Mo6 O3 . 1.950(3) y
Mo6 O1 . 2.026(3) y
Mo6 O5 4_656 2.042(3) y
Mo6 O9 3_556 2.149(3) y
Mo6 Mo1 5_656 2.7564(19) ?
Mo6 Mo3 5_656 2.921(2) ?
Mo6 Mo4 4_656 3.147(2) ?
Ti1 Mo6 4_646 0.362(2) ?
Ti1 O5 . 1.848(4) y
Ti1 O1 4_646 1.870(4) y
Ti1 O9 2 1.891(4) y
Ti1 O3 4_646 2.095(4) y
Ti1 O10 8_556 2.104(4) y
Ti1 O2 4_646 2.178(4) y
Ti1 Mo2 4_646 3.025(2) ?
Ti1 Mo1 8_556 3.056(2) ?
Ti1 Mo3 8_556 3.161(2) ?
Ti1 Ca1 6_657 3.754(3) ?
O1 Ti1 4_656 1.870(4) ?
O1 Mo1 8_566 1.989(2) ?
O1 Mo4 4_656 2.106(2) ?
O1 Ca1 7_665 3.053(3) ?
O2 Mo1 5_656 2.002(3) ?
O2 Ti1 4_656 2.178(4) ?
O2 Ca1 6_657 2.425(3) ?
O3 Mo1 5_656 2.034(2) ?
O3 Mo3 5_656 2.053(2) ?
O3 Ti1 4_656 2.095(4) ?
O3 Ca1 1_655 2.432(3) ?
O4 Mo1 2 2.147(2) ?
O5 Mo6 4_646 2.042(3) ?
O5 Mo2 7_655 2.079(2) ?
O6 Mo3 7_665 2.086(2) ?
O7 Ca1 5_556 2.645(2) ?
O8 Mo5 5_656 2.028(2) ?
O8 Ca1 7_655 2.354(2) ?
O9 Ti1 2_554 1.891(4) ?
O9 Mo6 3_456 2.149(3) ?
O9 Ca1 5_556 2.850(3) ?
O10 Mo6 5_656 1.905(3) ?
O10 Mo2 5_656 2.004(3) ?
O10 Ti1 8 2.104(4) ?
O10 Ca1 7_655 3.048(3) ?
